data_4002359
loop_
_publ_author_name
'Li, Y.-P.'
'Cahill, C.L.'
'Burns, P.C.'

_publ_section_title
;
 Synthesis, structural characterization and topological rearrangement of a
 novel open framework U-O material: (N H4)3 (H2 O)2 ((U O2)10 O10 (O H)
 ((U O4) (H2 O)2)
;
_journal_name_full 'Chemistry of Materials (1,1989-)'
_journal_page_first 4026
_journal_page_last 4041
_journal_volume 13
_journal_year 2001
_chemical_formula_sum 'Cl Cs3 H12 O25 U6'
_chemical_name_systematic 'Cs3 ((U O2)3 O2 (O H)3)2 Cl (H2 O)3'
_space_group_IT_number 44
_symmetry_space_group_name_Hall 'I -2 -2'
_symmetry_space_group_name_H-M 'I m 2 m'
_cell_angle_alpha 90
_cell_angle_beta 90
_cell_angle_gamma 90
_cell_formula_units_Z 2
_cell_length_a 15.471
_cell_length_b 7.239
_cell_length_c 12.064
_cell_volume 1351.102
_citation_journal_id_ASTM CMATEX
_cod_data_source_file Li_CMATEX_2001_180.cif
_cod_data_source_block H12Cl1Cs3O25U6
_cod_original_sg_symbol_Hall 'I 2 -2 (y,z,x)'
_cod_original_formula_sum 'H12 Cl1 Cs3 O25 U6'
_cod_database_code 4002359

loop_
_symmetry_equiv_pos_as_xyz
x,y,z
-x,y,-z
x,y,-z
-x,y,z
x+1/2,y+1/2,z+1/2
-x+1/2,y+1/2,-z+1/2
x+1/2,y+1/2,-z+1/2
-x+1/2,y+1/2,z+1/2

loop_
_atom_site_label
_atom_site_type_symbol
_atom_site_fract_x
_atom_site_fract_y
_atom_site_fract_z
_atom_site_occupancy
_atom_site_U_iso_or_equiv
O5 O-2 0.773 0.523 -0.161 1 0.0
O3 O-2 0.8666 0.202 -0.237 1 0.0
U1 U+6 0.75873 0.2139 0.19102 1 0.0
U2 U+6 0.77972 0.6426 0 1 0.0
Cs1 Cs+1 0 0.5127 0.7814 1 0.0
O9 O-2 0.5 0.925 0 1 0.0
O8 O-2 0 0.917 0.185 1 0.0
O6 O-2 0.7929 0.888 -0.138 1 0.0
Cl1 Cl-1 0 0.205 0 1 0.0
O1 O-2 0.6501 0.206 -0.142 1 0.0
O4 O-2 0.664 0.664 0 1 0.0
Cs2 Cs+1 0.5 0.3292 0 1 0.0
O7 O-2 0.8039 0.276 0 1 0.0
O2 O-2 0.8959 0.637 0 1 0.0
